data_2238580
loop_
_publ_author_name
'Liang, Peng'
'Huang, Li-Ning'
'Yin, Xian-Hong'

_publ_section_title
;
 <i>catena</i>-Poly[[[2-(1,3-thiazol-4-yl)-1<i>H</i>-benzimidazole]manganese(II)]-\m-oxalato]
;
_journal_coeditor_code XU5729
_journal_issue 9
_journal_name_full 'Acta Crystallographica Section E'
_journal_page_first m522
_journal_paper_doi 10.1107/S1600536813023428
_journal_volume 69
_journal_year 2013
_chemical_formula_iupac '[Mn (C2 O4) (C10 H7 N3 S)]'
_chemical_formula_moiety 'C12 H7 Mn N3 O4 S'
_chemical_formula_sum 'C12 H7 Mn N3 O4 S'
_chemical_formula_weight 344.21
_chemical_name_systematic <i>catena</i>-Poly[[[2-(1,3-thiazol-4-yl)-1<i>H</i>-benzimidazole]manganese(II)]-\m-oxalato]
_space_group_IT_number 14
_symmetry_cell_setting monoclinic
_symmetry_space_group_name_Hall '-P 2ybc'
_symmetry_space_group_name_H-M 'P 1 21/c 1'
_atom_sites_solution_hydrogens geom
_atom_sites_solution_primary direct
_atom_sites_solution_secondary difmap
_audit_creation_method SHELXL-97
_cell_angle_alpha 90.00
_cell_angle_beta 113.500(3)
_cell_angle_gamma 90.00
_cell_formula_units_Z 4
_cell_length_a 9.374(2)
_cell_length_b 17.834(5)
_cell_length_c 8.926(2)
_cell_measurement_reflns_used 5023
_cell_measurement_temperature 296(2)
_cell_measurement_theta_max 28.28
_cell_measurement_theta_min 2.37
_cell_volume 1368.4(6)
_computing_cell_refinement 'SAINT (Bruker, 2007)'
_computing_data_collection 'SMART (Bruker, 2007)'
_computing_data_reduction 'SAINT (Bruker, 2007)'
_computing_molecular_graphics 'SHELXTL (Sheldrick, 2008)'
_computing_publication_material 'SHELXTL (Sheldrick, 2008)'
_computing_structure_refinement 'SHELXTL (Sheldrick, 2008)'
_computing_structure_solution 'SHELXTL (Sheldrick, 2008)'
_diffrn_ambient_temperature 296(2)
_diffrn_measured_fraction_theta_full 1.000
_diffrn_measured_fraction_theta_max 1.000
_diffrn_measurement_device_type 'Bruker SMART 1000'
_diffrn_measurement_method 'phi and omega scans'
_diffrn_radiation_monochromator graphite
_diffrn_radiation_source 'fine-focus sealed tube'
_diffrn_radiation_type MoK\a
_diffrn_radiation_wavelength 0.71073
_diffrn_reflns_av_R_equivalents 0.0174
_diffrn_reflns_av_sigmaI/netI 0.0182
_diffrn_reflns_limit_h_max 11
_diffrn_reflns_limit_h_min -7
_diffrn_reflns_limit_k_max 20
_diffrn_reflns_limit_k_min -21
_diffrn_reflns_limit_l_max 10
_diffrn_reflns_limit_l_min -10
_diffrn_reflns_number 7273
_diffrn_reflns_theta_full 25.00
_diffrn_reflns_theta_max 25.00
_diffrn_reflns_theta_min 2.28
_exptl_absorpt_coefficient_mu 1.135
_exptl_absorpt_correction_T_max 0.8758
_exptl_absorpt_correction_T_min 0.8132
_exptl_absorpt_correction_type multi-scan
_exptl_absorpt_process_details '(SADABS; Bruker, 2001)'
_exptl_crystal_colour Colorless
_exptl_crystal_density_diffrn 1.671
_exptl_crystal_density_method 'not measured'
_exptl_crystal_description block
_exptl_crystal_F_000 692
_exptl_crystal_size_max 0.19
_exptl_crystal_size_mid 0.15
_exptl_crystal_size_min 0.12
_refine_diff_density_max 0.268
_refine_diff_density_min -0.278
_refine_ls_extinction_method none
_refine_ls_goodness_of_fit_ref 1.077
_refine_ls_hydrogen_treatment constr
_refine_ls_matrix_type full
_refine_ls_number_parameters 190
_refine_ls_number_reflns 2412
_refine_ls_number_restraints 0
_refine_ls_restrained_S_all 1.077
_refine_ls_R_factor_all 0.0269
_refine_ls_R_factor_gt 0.0242
_refine_ls_shift/su_max 0.001
_refine_ls_shift/su_mean 0.000
_refine_ls_structure_factor_coef Fsqd
_refine_ls_weighting_details 'calc w=1/[\s^2^(Fo^2^)+(0.0339P)^2^+0.5684P] where P=(Fo^2^+2Fc^2^)/3'
_refine_ls_weighting_scheme calc
_refine_ls_wR_factor_gt 0.0667
_refine_ls_wR_factor_ref 0.0685
_reflns_number_gt 2221
_reflns_number_total 2412
_reflns_threshold_expression I>2sigma(I)
_cod_data_source_file xu5729.cif
_cod_data_source_block I
_cod_original_cell_volume 1368.5(6)
_cod_original_sg_symbol_H-M 'P 21/c'
_cod_database_code 2238580
_cod_database_fobs_code 2238580

loop_
_symmetry_equiv_pos_as_xyz
'x, y, z'
'-x, y+1/2, -z+1/2'
'-x, -y, -z'
'x, -y-1/2, z-1/2'

loop_
_atom_site_type_symbol
_atom_site_label
_atom_site_fract_x
_atom_site_fract_y
_atom_site_fract_z
_atom_site_U_iso_or_equiv
_atom_site_adp_type
_atom_site_calc_flag
_atom_site_refinement_flags
_atom_site_occupancy
_atom_site_symmetry_multiplicity
Mn Mn1 0.28290(3) 0.932763(14) 0.20300(3) 0.03109(11) Uani d . 1 1
S S1 0.64896(7) 0.83770(4) -0.00986(9) 0.0624(2) Uani d . 1 1
O O1 0.39555(17) 0.91664(7) 0.47096(16) 0.0433(4) Uani d . 1 1
O O2 0.43698(18) 1.03068(8) 0.29932(16) 0.0484(4) Uani d . 1 1
O O3 0.17776(14) 0.99693(8) -0.02014(16) 0.0376(3) Uani d . 1 1
O O4 0.05151(15) 0.95656(8) 0.18979(16) 0.0377(3) Uani d . 1 1
N N1 0.45900(19) 0.87876(9) 0.1125(2) 0.0413(4) Uani d . 1 1
N N2 0.22949(18) 0.81054(8) 0.17676(18) 0.0320(3) Uani d . 1 1
N N3 0.2776(2) 0.69534(9) 0.1121(2) 0.0397(4) Uani d . 1 1
H H3 0.3214 0.6596 0.0814 0.048 Uiso calc R 1 1
C C1 0.0364(2) 1.01176(9) -0.0610(2) 0.0304(4) Uani d . 1 1
C C2 0.3161(2) 0.76883(10) 0.1233(2) 0.0322(4) Uani d . 1 1
C C3 0.1257(2) 0.76095(10) 0.1997(2) 0.0345(4) Uani d . 1 1
C C4 0.4377(2) 0.80249(11) 0.0832(2) 0.0356(4) Uani d . 1 1
C C5 0.4889(2) 0.96704(10) 0.5512(2) 0.0336(4) Uani d . 1 1
C C6 0.1543(2) 0.68852(11) 0.1592(2) 0.0408(5) Uani d . 1 1
C C7 0.0076(2) 0.77466(13) 0.2539(3) 0.0445(5) Uani d . 1 1
H H7 -0.0116 0.8225 0.2831 0.053 Uiso calc R 1 1
C C8 0.0644(3) 0.62731(13) 0.1659(3) 0.0615(7) Uani d . 1 1
H H8 0.0825 0.5792 0.1372 0.074 Uiso calc R 1 1
C C9 0.5322(3) 0.77105(13) 0.0185(3) 0.0480(5) Uani d . 1 1
H H9 0.5331 0.7205 -0.0067 0.058 Uiso calc R 1 1
C C10 -0.0793(3) 0.71361(15) 0.2620(3) 0.0602(7) Uani d . 1 1
H H10 -0.1583 0.7206 0.2986 0.072 Uiso calc R 1 1
C C11 -0.0529(3) 0.64235(16) 0.2177(4) 0.0697(8) Uani d . 1 1
H H11 -0.1164 0.6033 0.2230 0.084 Uiso calc R 1 1
C C12 0.5678(3) 0.90352(14) 0.0683(3) 0.0537(6) Uani d . 1 1
H H12 0.5982 0.9535 0.0791 0.064 Uiso calc R 1 1

loop_
_atom_site_aniso_label
_atom_site_aniso_U_11
_atom_site_aniso_U_22
_atom_site_aniso_U_33
_atom_site_aniso_U_12
_atom_site_aniso_U_13
_atom_site_aniso_U_23
Mn1 0.02973(17) 0.02287(16) 0.03696(18) -0.00105(10) 0.00938(13) -0.00085(10)
S1 0.0522(4) 0.0722(4) 0.0788(4) 0.0189(3) 0.0429(3) 0.0219(3)
O1 0.0519(9) 0.0291(7) 0.0401(7) -0.0171(6) 0.0090(6) 0.0016(6)
O2 0.0616(9) 0.0343(8) 0.0363(8) -0.0179(7) 0.0058(7) 0.0050(6)
O3 0.0294(7) 0.0425(8) 0.0417(7) 0.0018(6) 0.0150(6) 0.0054(6)
O4 0.0372(7) 0.0387(7) 0.0376(7) 0.0065(6) 0.0152(6) 0.0074(6)
N1 0.0368(9) 0.0326(9) 0.0584(11) 0.0025(7) 0.0230(8) 0.0052(8)
N2 0.0325(8) 0.0247(8) 0.0367(8) -0.0019(6) 0.0115(6) -0.0021(6)
N3 0.0472(10) 0.0238(8) 0.0445(9) 0.0038(7) 0.0144(8) -0.0033(7)
C1 0.0323(10) 0.0224(8) 0.0359(10) -0.0023(7) 0.0130(8) -0.0040(7)
C2 0.0340(10) 0.0263(9) 0.0327(9) 0.0030(7) 0.0095(8) -0.0013(7)
C3 0.0330(10) 0.0316(10) 0.0335(9) -0.0042(8) 0.0074(8) 0.0026(7)
C4 0.0340(10) 0.0345(10) 0.0357(10) 0.0069(8) 0.0112(8) 0.0025(8)
C5 0.0364(10) 0.0219(9) 0.0385(10) -0.0045(7) 0.0106(8) 0.0016(8)
C6 0.0419(11) 0.0293(10) 0.0425(11) -0.0030(8) 0.0077(9) 0.0046(8)
C7 0.0372(11) 0.0505(13) 0.0446(11) 0.0007(9) 0.0149(9) 0.0096(9)
C8 0.0638(16) 0.0319(12) 0.0713(16) -0.0098(11) 0.0086(13) 0.0109(11)
C9 0.0470(12) 0.0478(13) 0.0505(12) 0.0133(10) 0.0208(10) 0.0022(10)
C10 0.0439(13) 0.0677(17) 0.0672(15) -0.0024(12) 0.0203(11) 0.0300(13)
C11 0.0503(15) 0.0589(17) 0.0879(19) -0.0153(12) 0.0149(14) 0.0341(14)
C12 0.0404(12) 0.0462(12) 0.0781(16) 0.0069(10) 0.0276(11) 0.0182(12)

loop_
_atom_type_symbol
_atom_type_description
_atom_type_scat_dispersion_real
_atom_type_scat_dispersion_imag
_atom_type_scat_source
C C 0.0033 0.0016 'International Tables Vol C Tables 4.2.6.8 and 6.1.1.4'
H H 0.0000 0.0000 'International Tables Vol C Tables 4.2.6.8 and 6.1.1.4'
N N 0.0061 0.0033 'International Tables Vol C Tables 4.2.6.8 and 6.1.1.4'
O O 0.0106 0.0060 'International Tables Vol C Tables 4.2.6.8 and 6.1.1.4'
S S 0.1246 0.1234 'International Tables Vol C Tables 4.2.6.8 and 6.1.1.4'
Mn Mn 0.3368 0.7283 'International Tables Vol C Tables 4.2.6.8 and 6.1.1.4'

loop_
_geom_angle_atom_site_label_1
_geom_angle_atom_site_label_2
_geom_angle_atom_site_label_3
_geom_angle_site_symmetry_1
_geom_angle_site_symmetry_3
_geom_angle
O3 Mn1 O4 . . 76.57(5)
O3 Mn1 O2 . . 85.83(5)
O4 Mn1 O2 . . 110.56(6)
O3 Mn1 O1 . . 155.34(5)
O4 Mn1 O1 . . 96.90(5)
O2 Mn1 O1 . . 74.11(5)
O3 Mn1 N2 . . 114.83(5)
O4 Mn1 N2 . . 90.45(6)
O2 Mn1 N2 . . 153.97(6)
O1 Mn1 N2 . . 88.68(5)
O3 Mn1 N1 . . 91.44(6)
O4 Mn1 N1 . . 154.07(6)
O2 Mn1 N1 . . 91.04(6)
O1 Mn1 N1 . . 102.91(6)
N2 Mn1 N1 . . 73.63(6)
C12 S1 C9 . . 90.09(11)
C5 O1 Mn1 . . 116.44(11)
C5 O2 Mn1 3_676 . 116.44(12)
C1 O3 Mn1 . . 114.82(12)
C1 O4 Mn1 3_575 . 114.64(12)
C12 N1 C4 . . 110.24(18)
C12 N1 Mn1 . . 135.57(15)
C4 N1 Mn1 . . 113.89(12)
C2 N2 C3 . . 105.18(15)
C2 N2 Mn1 . . 116.34(12)
C3 N2 Mn1 . . 138.48(13)
C2 N3 C6 . . 107.05(16)
C2 N3 H3 . . 126.5
C6 N3 H3 . . 126.5
O4 C1 O3 3_575 . 126.52(17)
O4 C1 C1 3_575 3_575 116.9(2)
O3 C1 C1 . 3_575 116.54(19)
N2 C2 N3 . . 112.80(17)
N2 C2 C4 . . 120.73(16)
N3 C2 C4 . . 126.47(17)
N2 C3 C6 . . 109.46(17)
N2 C3 C7 . . 129.70(18)
C6 C3 C7 . . 120.84(19)
C9 C4 N1 . . 114.63(19)
C9 C4 C2 . . 130.04(19)
N1 C4 C2 . . 115.32(16)
O2 C5 O1 3_676 . 127.00(17)
O2 C5 C5 3_676 3_676 117.4(2)
O1 C5 C5 . 3_676 115.6(2)
N3 C6 C8 . . 132.4(2)
N3 C6 C3 . . 105.50(16)
C8 C6 C3 . . 122.1(2)
C10 C7 C3 . . 116.5(2)
C10 C7 H7 . . 121.7
C3 C7 H7 . . 121.7
C11 C8 C6 . . 116.0(2)
C11 C8 H8 . . 122.0
C6 C8 H8 . . 122.0
C4 C9 S1 . . 110.03(17)
C4 C9 H9 . . 125.0
S1 C9 H9 . . 125.0
C7 C10 C11 . . 122.3(2)
C7 C10 H10 . . 118.8
C11 C10 H10 . . 118.8
C8 C11 C10 . . 122.2(2)
C8 C11 H11 . . 118.9
C10 C11 H11 . . 118.9
N1 C12 S1 . . 115.01(18)
N1 C12 H12 . . 122.5
S1 C12 H12 . . 122.5

loop_
_geom_bond_atom_site_label_1
_geom_bond_atom_site_label_2
_geom_bond_site_symmetry_2
_geom_bond_distance
_geom_bond_publ_flag
Mn1 O1 . 2.2146(15) y
Mn1 O2 . 2.2100(14) y
Mn1 O3 . 2.1640(14) y
Mn1 O4 . 2.1667(15) y
Mn1 N1 . 2.3170(17) y
Mn1 N2 . 2.2279(16) y
S1 C12 . 1.694(3) ?
S1 C9 . 1.702(2) ?
O1 C5 . 1.260(2) ?
O2 C5 3_676 1.235(2) ?
O3 C1 . 1.254(2) ?
O4 C1 3_575 1.251(2) ?
N1 C12 . 1.308(3) ?
N1 C4 . 1.384(3) ?
N2 C2 . 1.323(2) ?
N2 C3 . 1.389(2) ?
N3 C2 . 1.353(2) ?
N3 C6 . 1.384(3) ?
N3 H3 . 0.8600 ?
C1 O4 3_575 1.251(2) ?
C1 C1 3_575 1.556(4) ?
C2 C4 . 1.453(3) ?
C3 C6 . 1.396(3) ?
C3 C7 . 1.396(3) ?
C4 C9 . 1.357(3) ?
C5 O2 3_676 1.235(2) ?
C5 C5 3_676 1.553(3) ?
C6 C8 . 1.395(3) ?
C7 C10 . 1.378(3) ?
C7 H7 . 0.9300 ?
C8 C11 . 1.378(4) ?
C8 H8 . 0.9300 ?
C9 H9 . 0.9300 ?
C10 C11 . 1.382(4) ?
C10 H10 . 0.9300 ?
C11 H11 . 0.9300 ?
C12 H12 . 0.9300 ?

loop_
_geom_hbond_atom_site_label_D
_geom_hbond_atom_site_label_H
_geom_hbond_atom_site_label_A
_geom_hbond_site_symmetry_A
_geom_hbond_distance_DH
_geom_hbond_distance_HA
_geom_hbond_distance_DA
_geom_hbond_angle_DHA
N3 H3 O1 4_575 0.86 1.96 2.812(2) 170
C12 H12 O3 3_675 0.93 2.52 3.137(3) 124
